data_7132206
loop_
_publ_author_name
'Mondal, Swati Lekha'
'Bhajammanavar, Vinod'
'Ramakrishna, Isai'
'Baidya, Mahiuddin'

_publ_section_title
;
 Br\/onsted acid-catalyzed annulation reaction of hydroxamic acids:
 synthesis of cyclopentane-fused isoxazolidines and their benzilic amide
 rearrangement
;
_journal_name_full 'Chemical Communications'
_journal_paper_doi 10.1039/D3CC03810F
_journal_year 2023
_chemical_absolute_configuration unk
_chemical_formula_moiety 'C18 N O4'
_chemical_formula_sum 'C18 N O4'
_chemical_formula_weight 317.388
_space_group_crystal_system orthorhombic
_space_group_IT_number 33
_space_group_name_Hall 'P 2c -2n'
_space_group_name_H-M_alt 'P n a 21'
_symmetry_Int_Tables_number 33
_audit_creation_date 2023-02-18
_audit_creation_method
;
Olex2 1.5
(compiled 2022.04.07 svn.rca3783a0 for OlexSys, GUI svn.r6498)
;
_audit_update_record
;
2023-02-21 deposited with the CCDC.	2023-10-11 downloaded from the CCDC.
;
_cell_angle_alpha 90
_cell_angle_beta 90
_cell_angle_gamma 90
_cell_formula_units_Z 4
_cell_length_a 12.2934(5)
_cell_length_b 14.3475(5)
_cell_length_c 9.7444(4)
_cell_measurement_reflns_used 5048
_cell_measurement_temperature 296(2)
_cell_measurement_theta_max 22.08
_cell_measurement_theta_min 2.53
_cell_volume 1718.71(12)
_computing_cell_refinement 'Bruker SAINT'
_computing_data_collection 'Bruker APEX2'
_computing_data_reduction 'Bruker SAINT'
_computing_molecular_graphics 'Olex2 1.5 (Dolomanov et al., 2009)'
_computing_publication_material 'Olex2 1.5 (Dolomanov et al., 2009)'
_computing_structure_refinement 'olex2.refine 1.5 (Bourhis et al., 2015)'
_computing_structure_solution 'SHELXS-97 (Sheldrick 2008)'
_diffrn_ambient_temperature 296.15
_diffrn_measured_fraction_theta_full 1.0000
_diffrn_measured_fraction_theta_max 1.0000
_diffrn_measurement_device_type 'Bruker APEX-II CCD'
_diffrn_measurement_method '\f and \w scans'
_diffrn_radiation_type 'Mo K\a'
_diffrn_radiation_wavelength 0.71073
_diffrn_reflns_av_R_equivalents 0.0231
_diffrn_reflns_av_unetI/netI 0.0230
_diffrn_reflns_Laue_measured_fraction_full 1.0000
_diffrn_reflns_Laue_measured_fraction_max 1.0000
_diffrn_reflns_limit_h_max 14
_diffrn_reflns_limit_h_min -14
_diffrn_reflns_limit_k_max 15
_diffrn_reflns_limit_k_min -17
_diffrn_reflns_limit_l_max 11
_diffrn_reflns_limit_l_min -11
_diffrn_reflns_number 11670
_diffrn_reflns_point_group_measured_fraction_full 0.9964
_diffrn_reflns_point_group_measured_fraction_max 0.9964
_diffrn_reflns_theta_full 24.9916
_diffrn_reflns_theta_max 24.99
_diffrn_reflns_theta_min 2.18
_exptl_absorpt_coefficient_mu 0.086
_exptl_absorpt_correction_T_max 0.991
_exptl_absorpt_correction_T_min 0.979
_exptl_absorpt_correction_type multi-scan
_exptl_absorpt_process_details 'SADABS V2014/5(Bruker AXS.Inc)'
_exptl_crystal_colour colourless
_exptl_crystal_colour_primary colourless
_exptl_crystal_density_diffrn 1.227
_exptl_crystal_description Block
_exptl_crystal_F_000 680.459
_exptl_crystal_size_max 0.25
_exptl_crystal_size_mid 0.22
_exptl_crystal_size_min 0.1
_refine_diff_density_max 0.4459
_refine_diff_density_min -0.2402
_refine_diff_density_rms 0.0643
_refine_ls_abs_structure_details 'Hooft, R.W.W., Straver, L.H., Spek, A.L. (2010). J. Appl. Cryst., 43, 665-668.'
_refine_ls_abs_structure_Flack 0.2(4)
_refine_ls_d_res_high 0.8411
_refine_ls_d_res_low 9.3353
_refine_ls_extinction_coef 0.011(4)
_refine_ls_extinction_expression Fc^*^=kFc[1+0.001xFc^2^\l^3^/sin(2\q)]^-1/4^
_refine_ls_goodness_of_fit_ref 1.6691
_refine_ls_hydrogen_treatment undef
_refine_ls_matrix_type full
_refine_ls_number_constraints 0
_refine_ls_number_parameters 209
_refine_ls_number_reflns 3028
_refine_ls_number_restraints 1
_refine_ls_restrained_S_all 1.6691
_refine_ls_R_factor_all 0.0755
_refine_ls_R_factor_gt 0.0672
_refine_ls_shift/su_max 0.1093
_refine_ls_shift/su_mean 0.0175
_refine_ls_structure_factor_coef Fsqd
_refine_ls_weighting_details 'w=1/[\s^2^(Fo^2^)+(0.0609P)^2^+0.2627P] where P=(Fo^2^+2Fc^2^)/3'
_refine_ls_weighting_scheme calc
_refine_ls_wR_factor_gt 0.1701
_refine_ls_wR_factor_ref 0.1746
_reflns_Friedel_coverage 0.992
_reflns_limit_h_max 14
_reflns_limit_h_min -14
_reflns_limit_k_max 17
_reflns_limit_k_min -16
_reflns_limit_l_max 11
_reflns_limit_l_min -11
_reflns_number_gt 2591
_reflns_number_total 3028
_reflns_threshold_expression I>=2u(I)
_cod_data_source_file d3cc03810f2.cif
_cod_data_source_block 1442
_cod_original_sg_symbol_Hall ' P 2c -2n'
_cod_database_code 7132206
_olex2_refinement_description
;
;
_olex2_submission_special_instructions 'No special instructions were received'

loop_
_space_group_symop_id
_space_group_symop_operation_xyz
1 x,y,z
2 -x,-y,z+1/2
3 -x+1/2,y+1/2,z+1/2
4 x+1/2,-y+1/2,z

loop_
_atom_site_label
_atom_site_type_symbol
_atom_site_fract_x
_atom_site_fract_y
_atom_site_fract_z
_atom_site_U_iso_or_equiv
_atom_site_adp_type
_atom_site_occupancy
_atom_site_refinement_flags_posn
C1 C 0.4379(3) 0.4496(3) 0.0713(5) 0.0592(9) Uani 1.000000 .
C2 C 0.5395(3) 0.4358(3) 0.1308(5) 0.0718(12) Uani 1.000000 .
C3 C 0.5487(4) 0.3990(4) 0.2616(5) 0.0779(14) Uani 1.000000 .
C4 C 0.4536(4) 0.3748(4) 0.3316(5) 0.0759(13) Uani 1.000000 .
C5 C 0.3534(3) 0.3883(3) 0.2714(4) 0.0614(10) Uani 1.000000 .
C6 C 0.3453(3) 0.4264(2) 0.1421(4) 0.0470(8) Uani 1.000000 .
C7 C 0.2378(3) 0.4433(2) 0.0726(4) 0.0455(8) Uani 1.000000 .
C8 C 0.1337(3) 0.4072(2) 0.1383(4) 0.0484(8) Uani 1.000000 .
C9 C 0.0365(3) 0.4063(3) 0.0433(4) 0.0542(10) Uani 1.000000 .
C10 C -0.0465(3) 0.3287(3) 0.0719(6) 0.0805(14) Uani 1.000000 .
C11 C -0.1253(5) 0.3694(4) 0.1679(7) 0.107(2) Uani 1.000000 .
C12 C -0.1378(3) 0.4702(3) 0.1252(6) 0.0782(14) Uani 1.000000 .
C13 C -0.0228(3) 0.4986(2) 0.0743(4) 0.0497(8) Uani 1.000000 .
C14 C 0.0977(3) 0.6252(2) 0.1485(4) 0.0463(8) Uani 1.000000 .
C15 C 0.2594(4) 0.7164(3) 0.2040(4) 0.0669(12) Uani 1.000000 .
C16 C 0.1935(5) 0.8042(3) 0.2461(7) 0.108(2) Uani 1.000000 .
C17 C 0.2972(4) 0.7221(4) 0.0567(5) 0.0856(15) Uani 1.000000 .
C18 C 0.3535(5) 0.6934(5) 0.3009(7) 0.115(2) Uani 1.000000 .
N1 N 0.0428(2) 0.54204(18) 0.1819(3) 0.0446(7) Uani 1.000000 .
O1 O 0.2335(2) 0.4879(2) -0.0331(3) 0.0626(7) Uani 1.000000 .
O2 O 0.10577(19) 0.47219(15) 0.2471(2) 0.0479(6) Uani 1.000000 .
O3 O 0.0596(2) 0.68039(18) 0.0708(4) 0.0717(9) Uani 1.000000 .
O4 O 0.1889(2) 0.63352(17) 0.2216(3) 0.0550(7) Uani 1.000000 .

loop_
_atom_site_aniso_label
_atom_site_aniso_U_11
_atom_site_aniso_U_22
_atom_site_aniso_U_33
_atom_site_aniso_U_12
_atom_site_aniso_U_13
_atom_site_aniso_U_23
C1 0.0437(19) 0.067(2) 0.067(2) -0.0022(17) 0.003(2) -0.001(2)
C2 0.048(2) 0.082(3) 0.086(3) -0.0010(19) 0.005(2) -0.001(3)
C3 0.065(3) 0.096(3) 0.072(3) 0.003(2) -0.014(2) -0.011(3)
C4 0.073(3) 0.094(3) 0.060(3) 0.007(3) -0.014(2) 0.001(2)
C5 0.059(2) 0.071(2) 0.055(2) 0.0050(19) -0.0075(19) 0.0026(19)
C6 0.0467(19) 0.0441(17) 0.050(2) 0.0024(14) -0.0007(16) -0.0070(16)
C7 0.0482(18) 0.0419(16) 0.0464(19) 0.0066(14) 0.0047(17) -0.0012(16)
C8 0.0460(18) 0.0464(18) 0.0528(19) -0.0008(14) -0.0005(17) -0.0029(16)
C9 0.0452(19) 0.056(2) 0.061(2) -0.0020(16) -0.0018(18) -0.0155(18)
C10 0.054(2) 0.056(2) 0.131(4) -0.0107(18) -0.004(3) -0.020(3)
C11 0.089(4) 0.082(3) 0.151(6) -0.029(3) 0.045(4) -0.003(4)
C12 0.042(2) 0.069(3) 0.123(4) -0.0080(18) 0.009(2) -0.023(3)
C13 0.0405(17) 0.0494(18) 0.059(2) -0.0014(15) -0.0054(18) -0.0053(18)
C14 0.0446(18) 0.0418(18) 0.053(2) -0.0003(14) 0.0082(17) -0.0088(17)
C15 0.073(3) 0.064(2) 0.064(2) -0.034(2) 0.008(2) -0.0120(19)
C16 0.132(5) 0.060(3) 0.133(5) -0.044(3) 0.048(4) -0.032(3)
C17 0.083(3) 0.103(4) 0.070(3) -0.032(3) 0.026(3) -0.008(3)
C18 0.097(4) 0.152(6) 0.098(4) -0.074(4) -0.030(4) 0.008(4)
N1 0.0442(15) 0.0383(14) 0.0513(16) -0.0018(12) 0.0067(13) -0.0048(13)
O1 0.0542(15) 0.0782(18) 0.0553(16) 0.0060(14) 0.0014(13) 0.0147(15)
O2 0.0535(15) 0.0532(14) 0.0369(11) -0.0049(11) 0.0006(11) 0.0020(11)
O3 0.0597(16) 0.0457(14) 0.110(2) 0.0042(12) -0.0038(18) 0.0121(17)
O4 0.0548(15) 0.0531(14) 0.0573(15) -0.0169(11) 0.0005(12) -0.0085(12)

loop_
_atom_type_symbol
_atom_type_scat_dispersion_real
_atom_type_scat_dispersion_imag
_atom_type_scat_Cromer_Mann_a1
_atom_type_scat_Cromer_Mann_a2
_atom_type_scat_Cromer_Mann_a3
_atom_type_scat_Cromer_Mann_a4
_atom_type_scat_Cromer_Mann_b1
_atom_type_scat_Cromer_Mann_b2
_atom_type_scat_Cromer_Mann_b3
_atom_type_scat_Cromer_Mann_b4
_atom_type_scat_Cromer_Mann_c
_atom_type_scat_source
_atom_type_scat_dispersion_source
C 0.00347 0.00161 2.31000 1.02000 1.58860 0.86500 20.84390 10.20750 0.56870 51.65120 0.21560 'International Tables Volume C Table 6.1.1.4 (pp. 500-502)' 'Henke, Gullikson and Davis, At. Data and Nucl. Data Tables, 1993, 54, 2'
N 0.00653 0.00323 12.21260 3.13220 2.01250 1.16630 0.00570 9.89330 28.99750 0.58260 -11.52900 'International Tables Volume C Table 6.1.1.4 (pp. 500-502)' 'Henke, Gullikson and Davis, At. Data and Nucl. Data Tables, 1993, 54, 2'
O 0.01158 0.00611 3.04850 2.28680 1.54630 0.86700 13.27710 5.70110 0.32390 32.90890 0.25080 'International Tables Volume C Table 6.1.1.4 (pp. 500-502)' 'Henke, Gullikson and Davis, At. Data and Nucl. Data Tables, 1993, 54, 2'

loop_
_geom_angle_atom_site_label_1
_geom_angle_atom_site_label_2
_geom_angle_atom_site_label_3
_geom_angle
_geom_angle_site_symmetry_1
_geom_angle_site_symmetry_3
_geom_angle_publ_flag
C6 C1 C2 120.1(4) . . ?
C3 C2 C1 120.8(4) . . ?
C4 C3 C2 118.4(4) . . ?
C5 C4 C3 120.4(4) . . ?
C6 C5 C4 120.6(4) . . ?
C5 C6 C1 119.8(4) . . ?
C7 C6 C1 117.6(3) . . ?
C7 C6 C5 122.6(3) . . ?
C8 C7 C6 119.7(3) . . ?
O1 C7 C6 120.3(3) . . ?
O1 C7 C8 120.0(3) . . ?
C9 C8 C7 114.2(3) . . ?
O2 C8 C7 106.7(3) . . ?
O2 C8 C9 105.4(3) . . ?
C10 C9 C8 114.9(4) . . ?
C13 C9 C8 104.3(3) . . ?
C13 C9 C10 105.9(3) . . ?
C11 C10 C9 105.4(3) . . ?
C12 C11 C10 105.8(4) . . ?
C13 C12 C11 104.2(4) . . ?
C12 C13 C9 105.5(3) . . ?
N1 C13 C9 104.2(3) . . ?
N1 C13 C12 112.7(3) . . ?
O3 C14 N1 121.4(3) . . ?
O4 C14 N1 110.8(3) . . ?
O4 C14 O3 127.7(3) . . ?
C17 C15 C16 111.5(5) . . ?
C18 C15 C16 114.0(5) . . ?
C18 C15 C17 111.4(4) . . ?
O4 C15 C16 108.4(3) . . ?
O4 C15 C17 109.5(3) . . ?
O4 C15 C18 101.4(4) . . ?
C14 N1 C13 117.4(3) . . ?
O2 N1 C13 108.8(2) . . ?
O2 N1 C14 116.2(2) . . ?
N1 O2 C8 104.8(2) . . ?
C15 O4 C14 120.1(3) . . ?

loop_
_geom_bond_atom_site_label_1
_geom_bond_atom_site_label_2
_geom_bond_distance
_geom_bond_site_symmetry_2
_geom_bond_publ_flag
C1 C2 1.391(6) . ?
C1 C6 1.372(5) . ?
C2 C3 1.384(7) . ?
C3 C4 1.397(7) . ?
C4 C5 1.379(6) . ?
C5 C6 1.378(5) . ?
C6 C7 1.505(5) . ?
C7 C8 1.522(5) . ?
C7 O1 1.214(4) . ?
C8 C9 1.512(5) . ?
C8 O2 1.453(4) . ?
C9 C10 1.536(6) . ?
C9 C13 1.541(5) . ?
C10 C11 1.467(8) . ?
C11 C12 1.513(8) . ?
C12 C13 1.553(5) . ?
C13 N1 1.463(5) . ?
C14 N1 1.409(4) . ?
C14 O3 1.191(5) . ?
C14 O4 1.333(4) . ?
C15 C16 1.554(7) . ?
C15 C17 1.511(7) . ?
C15 C18 1.529(8) . ?
C15 O4 1.481(4) . ?
N1 O2 1.417(4) . ?

loop_
_geom_torsion_atom_site_label_1
_geom_torsion_atom_site_label_2
_geom_torsion_atom_site_label_3
_geom_torsion_atom_site_label_4
_geom_torsion
_geom_torsion_site_symmetry_1
_geom_torsion_site_symmetry_2
_geom_torsion_site_symmetry_3
_geom_torsion_site_symmetry_4
_geom_torsion_publ_flag
C1 C2 C3 C4 1.0(6) . . . . ?
C1 C6 C5 C4 1.2(5) . . . . ?
C1 C6 C7 C8 172.0(3) . . . . ?
C1 C6 C7 O1 -10.3(4) . . . . ?
C2 C3 C4 C5 -0.6(6) . . . . ?
C3 C4 C5 C6 -0.5(6) . . . . ?
C4 C5 C6 C7 -179.5(4) . . . . ?
C5 C6 C7 C8 -7.3(4) . . . . ?
C5 C6 C7 O1 170.4(4) . . . . ?
C6 C7 C8 C9 -165.0(3) . . . . ?
C6 C7 C8 O2 78.9(3) . . . . ?
C7 C8 C9 C10 149.0(3) . . . . ?
C7 C8 C9 C13 -95.6(3) . . . . ?
C7 C8 O2 N1 87.3(3) . . . . ?
C8 C9 C10 C11 91.1(5) . . . . ?
C8 C9 C13 C12 -119.5(3) . . . . ?
C8 C9 C13 N1 -0.7(3) . . . . ?
C8 O2 N1 C13 35.2(3) . . . . ?
C8 O2 N1 C14 -99.9(2) . . . . ?
C9 C10 C11 C12 36.3(4) . . . . ?
C9 C13 C12 C11 19.3(4) . . . . ?
C9 C13 N1 C14 113.5(3) . . . . ?
C9 C13 N1 O2 -21.0(3) . . . . ?
C10 C11 C12 C13 -34.7(5) . . . . ?
C11 C12 C13 N1 -93.8(4) . . . . ?
C12 C13 N1 C14 -132.6(3) . . . . ?
C12 C13 N1 O2 92.9(3) . . . . ?
C13 N1 C14 O3 33.9(3) . . . . ?
C13 N1 C14 O4 -150.4(3) . . . . ?
C14 O4 C15 C16 62.2(4) . . . . ?
C14 O4 C15 C17 -59.7(4) . . . . ?
C14 O4 C15 C18 -177.6(4) . . . . ?
